data_7022950
loop_
_publ_author_name
'Scott, Hayley S.'
'Nafady, Ayman'
'Cashion, John D.'
'Bond, Alan M.'
'Moubaraki, Boujemaa'
'Murray, Keith S.'
'Neville, Suzanne M.'

_publ_section_title
;
 A ferrocenyl-substituted 1,2,4-triazole ligand and its Fe(II), Ni(II) and
 Cu(II) 1D-chain complexes.
;
_journal_issue 28
_journal_name_full 'Dalton transactions (Cambridge, England : 2003)'
_journal_page_first 10326
_journal_page_last 10336
_journal_paper_doi 10.1039/c3dt50384d
_journal_volume 42
_journal_year 2013
_chemical_formula_moiety 'C13 H14 Fe N4'
_chemical_formula_sum 'C13 H14 Fe N4'
_chemical_formula_weight 282.13
_chemical_name_systematic
;
?
;
_space_group_IT_number 14
_symmetry_cell_setting monoclinic
_symmetry_space_group_name_Hall '-P 2ybc'
_symmetry_space_group_name_H-M 'P 1 21/c 1'
_atom_sites_solution_hydrogens geom
_atom_sites_solution_primary direct
_atom_sites_solution_secondary difmap
_cell_angle_alpha 90.00
_cell_angle_beta 99.16(3)
_cell_angle_gamma 90.00
_cell_formula_units_Z 4
_cell_length_a 15.274(3)
_cell_length_b 7.4430(15)
_cell_length_c 10.573(2)
_cell_measurement_reflns_used 493
_cell_measurement_temperature 173(2)
_cell_measurement_theta_max 18.061
_cell_measurement_theta_min 3.351
_cell_volume 1186.7(4)
_computing_cell_refinement 'SMART (BrukerAXS, 1997)'
_computing_data_collection 'SMART (BrukerAXS, 1997)'
_computing_data_reduction 'SAINT+ (BrukerAXS, 1997)'
_computing_molecular_graphics XSEED
_computing_publication_material CIFTAB
_computing_structure_refinement 'SHELXL-97 (Sheldrick, 1997)'
_computing_structure_solution 'SHELXS-97 (Sheldrick, 1990)'
_diffrn_ambient_temperature 173(2)
_diffrn_measured_fraction_theta_full 0.992
_diffrn_measured_fraction_theta_max 0.984
_diffrn_measurement_device_type 'Bruker Apex 2'
_diffrn_measurement_method 'scans in phi and omega'
_diffrn_radiation_monochromator graphite
_diffrn_radiation_source 'fine-focus sealed tube'
_diffrn_radiation_type MoK\a
_diffrn_radiation_wavelength 0.71073
_diffrn_reflns_av_R_equivalents 0.0945
_diffrn_reflns_av_sigmaI/netI 0.0532
_diffrn_reflns_limit_h_max 21
_diffrn_reflns_limit_h_min -21
_diffrn_reflns_limit_k_max 10
_diffrn_reflns_limit_k_min -10
_diffrn_reflns_limit_l_max 15
_diffrn_reflns_limit_l_min -15
_diffrn_reflns_number 24252
_diffrn_reflns_theta_full 25.00
_diffrn_reflns_theta_max 30.80
_diffrn_reflns_theta_min 1.35
_diffrn_standards_decay_% 0
_diffrn_standards_interval_count 0
_diffrn_standards_interval_time 0
_diffrn_standards_number 0
_exptl_absorpt_coefficient_mu 1.256
_exptl_absorpt_correction_T_max 0.7044
_exptl_absorpt_correction_T_min 0.7044
_exptl_absorpt_correction_type empirical
_exptl_absorpt_process_details sadabs
_exptl_crystal_colour yellow
_exptl_crystal_density_diffrn 1.579
_exptl_crystal_density_method 'not measured'
_exptl_crystal_description block
_exptl_crystal_F_000 584
_exptl_crystal_size_max 0.03
_exptl_crystal_size_mid 0.03
_exptl_crystal_size_min 0.03
_refine_diff_density_max 1.420
_refine_diff_density_min -1.056
_refine_diff_density_rms 0.141
_refine_ls_extinction_method none
_refine_ls_goodness_of_fit_ref 1.158
_refine_ls_hydrogen_treatment constr
_refine_ls_matrix_type full
_refine_ls_number_parameters 163
_refine_ls_number_reflns 3661
_refine_ls_number_restraints 0
_refine_ls_restrained_S_all 1.158
_refine_ls_R_factor_all 0.0609
_refine_ls_R_factor_gt 0.0513
_refine_ls_shift/su_max 0.000
_refine_ls_shift/su_mean 0.000
_refine_ls_structure_factor_coef Fsqd
_refine_ls_weighting_details 'calc w=1/[\s^2^(Fo^2^)+(0.0637P)^2^+2.2161P] where P=(Fo^2^+2Fc^2^)/3'
_refine_ls_weighting_scheme calc
_refine_ls_wR_factor_gt 0.1281
_refine_ls_wR_factor_ref 0.1558
_reflns_number_gt 3278
_reflns_number_total 3661
_reflns_threshold_expression >2sigma(I)
_cod_data_source_file c3dt50384d.txt
_cod_data_source_block 1a
_cod_depositor_comments
;
The following automatic conversions were performed:

'_symmetry_cell_setting' value 'Monoclinic' changed to 'monoclinic'
according to /home/saulius/struct/CIF-dictionaries/cif_core.dic
dictionary named 'cif_core.dic' version 2.4.2 from 2011-04-26.

Automatic conversion script
Id: cif_fix_values 1891 2012-01-12 08:04:46Z andrius 
;
_cod_original_sg_symbol_H-M P21/c
_cod_database_code 7022950

loop_
_symmetry_equiv_pos_as_xyz
'x, y, z'
'-x, y+1/2, -z+1/2'
'-x, -y, -z'
'x, -y-1/2, z-1/2'

loop_
_atom_site_label
_atom_site_type_symbol
_atom_site_fract_x
_atom_site_fract_y
_atom_site_fract_z
_atom_site_U_iso_or_equiv
_atom_site_adp_type
_atom_site_occupancy
_atom_site_symmetry_multiplicity
_atom_site_calc_flag
_atom_site_refinement_flags
Fe1 Fe 0.33799(2) 0.50661(4) 0.61264(3) 0.01487(13) Uani 1 1 d .
N1 N -0.09839(16) 0.1535(4) 0.6194(2) 0.0298(5) Uani 1 1 d .
N2 N -0.05380(16) 0.1388(3) 0.7442(2) 0.0273(5) Uani 1 1 d .
C3 C 0.02630(19) 0.2007(4) 0.7448(2) 0.0263(5) Uani 1 1 d .
H3 H 0.0711 0.2060 0.8181 0.032 Uiso 1 1 calc R
N4 N 0.03630(14) 0.2565(3) 0.6253(2) 0.0202(4) Uani 1 1 d .
C5 C -0.04269(18) 0.2257(4) 0.5514(3) 0.0265(5) Uani 1 1 d .
H5 H -0.0562 0.2525 0.4625 0.032 Uiso 1 1 calc R
N6 N 0.11020(15) 0.3361(3) 0.5834(2) 0.0218(4) Uani 1 1 d .
H6 H 0.1119 0.4473 0.5555 0.026 Uiso 1 1 calc R
C7 C 0.18420(17) 0.2080(3) 0.5927(2) 0.0211(5) Uani 1 1 d .
H7B H 0.1650 0.0996 0.5414 0.025 Uiso 1 1 calc R
H7A H 0.2017 0.1706 0.6830 0.025 Uiso 1 1 calc R
C8 C 0.26218(16) 0.2913(3) 0.5449(2) 0.0175(4) Uani 1 1 d .
C9 C 0.35181(17) 0.2372(3) 0.5856(2) 0.0191(4) Uani 1 1 d .
H9 H 0.3717 0.1506 0.6498 0.023 Uiso 1 1 calc R
C10 C 0.40662(17) 0.3367(3) 0.5125(2) 0.0197(4) Uani 1 1 d .
H10 H 0.4692 0.3275 0.5196 0.024 Uiso 1 1 calc R
C11 C 0.35102(17) 0.4515(3) 0.4276(2) 0.0197(4) Uani 1 1 d .
H11 H 0.3700 0.5329 0.3683 0.024 Uiso 1 1 calc R
C12 C 0.26175(16) 0.4234(3) 0.4470(2) 0.0192(4) Uani 1 1 d .
H12 H 0.2108 0.4824 0.4025 0.023 Uiso 1 1 calc R
C13 C 0.3647(3) 0.7710(4) 0.6371(3) 0.0408(9) Uani 1 1 d .
H13 H 0.3753 0.8515 0.5715 0.049 Uiso 1 1 calc R
C14 C 0.2816(2) 0.7326(5) 0.6718(4) 0.0446(10) Uani 1 1 d .
H14 H 0.2263 0.7827 0.6343 0.054 Uiso 1 1 calc R
C15 C 0.2951(2) 0.6055(5) 0.7731(3) 0.0360(7) Uani 1 1 d .
H15 H 0.2506 0.5557 0.8159 0.043 Uiso 1 1 calc R
C16 C 0.3865(2) 0.5665(4) 0.7987(2) 0.0269(5) Uani 1 1 d .
H16 H 0.4144 0.4842 0.8611 0.032 Uiso 1 1 calc R
C17 C 0.42931(19) 0.6700(4) 0.7160(3) 0.0307(6) Uani 1 1 d .
H17 H 0.4912 0.6715 0.7137 0.037 Uiso 1 1 calc R

loop_
_atom_site_aniso_label
_atom_site_aniso_U_11
_atom_site_aniso_U_22
_atom_site_aniso_U_33
_atom_site_aniso_U_23
_atom_site_aniso_U_13
_atom_site_aniso_U_12
Fe1 0.0200(2) 0.01141(18) 0.0135(2) -0.00137(10) 0.00336(13) -0.00031(10)
N1 0.0249(11) 0.0422(14) 0.0234(11) -0.0003(10) 0.0072(9) -0.0078(10)
N2 0.0284(11) 0.0327(12) 0.0228(11) 0.0043(9) 0.0098(9) -0.0024(9)
C3 0.0284(13) 0.0340(14) 0.0173(11) 0.0025(10) 0.0061(9) -0.0038(10)
N4 0.0222(10) 0.0228(10) 0.0161(9) -0.0001(7) 0.0047(7) -0.0044(8)
C5 0.0233(12) 0.0367(14) 0.0199(11) 0.0022(10) 0.0048(9) -0.0039(10)
N6 0.0231(10) 0.0180(9) 0.0261(11) 0.0015(8) 0.0094(8) -0.0028(7)
C7 0.0237(11) 0.0172(10) 0.0235(11) -0.0004(9) 0.0066(9) -0.0025(8)
C8 0.0218(10) 0.0152(9) 0.0158(10) -0.0023(8) 0.0034(8) -0.0015(8)
C9 0.0276(11) 0.0127(9) 0.0181(10) -0.0004(8) 0.0068(9) 0.0016(8)
C10 0.0240(11) 0.0162(10) 0.0206(11) -0.0020(8) 0.0085(9) 0.0024(8)
C11 0.0276(12) 0.0178(10) 0.0146(10) -0.0014(8) 0.0064(8) -0.0016(9)
C12 0.0225(11) 0.0216(11) 0.0128(9) 0.0001(8) 0.0002(8) -0.0013(8)
C13 0.085(3) 0.0156(12) 0.0193(12) -0.0053(10) 0.0015(14) -0.0140(14)
C14 0.0435(18) 0.0312(15) 0.052(2) -0.0275(15) -0.0152(15) 0.0206(13)
C15 0.0359(15) 0.0386(16) 0.0396(16) -0.0254(13) 0.0245(13) -0.0149(12)
C16 0.0416(15) 0.0281(13) 0.0087(10) -0.0016(9) -0.0035(9) 0.0038(11)
C17 0.0269(13) 0.0409(16) 0.0259(13) -0.0175(12) 0.0093(10) -0.0133(11)

loop_
_atom_type_symbol
_atom_type_description
_atom_type_scat_dispersion_real
_atom_type_scat_dispersion_imag
_atom_type_scat_source
C C 0.0033 0.0016 'International Tables Vol C Tables 4.2.6.8 and 6.1.1.4'
H H 0.0000 0.0000 'International Tables Vol C Tables 4.2.6.8 and 6.1.1.4'
N N 0.0061 0.0033 'International Tables Vol C Tables 4.2.6.8 and 6.1.1.4'
Fe Fe 0.3463 0.8444 'International Tables Vol C Tables 4.2.6.8 and 6.1.1.4'

loop_
_geom_angle_atom_site_label_1
_geom_angle_atom_site_label_2
_geom_angle_atom_site_label_3
_geom_angle
C13 Fe1 C17 40.57(15)
C13 Fe1 C14 40.62(17)
C17 Fe1 C14 68.16(14)
C13 Fe1 C16 68.15(12)
C17 Fe1 C16 40.29(12)
C14 Fe1 C16 68.22(13)
C13 Fe1 C11 105.69(12)
C17 Fe1 C11 118.20(11)
C14 Fe1 C11 124.93(14)
C16 Fe1 C11 153.35(12)
C13 Fe1 C8 154.61(14)
C17 Fe1 C8 164.05(13)
C14 Fe1 C8 120.89(13)
C16 Fe1 C8 127.58(11)
C11 Fe1 C8 69.00(10)
C13 Fe1 C12 118.84(12)
C17 Fe1 C12 153.19(12)
C14 Fe1 C12 107.66(12)
C16 Fe1 C12 164.96(12)
C11 Fe1 C12 40.94(10)
C8 Fe1 C12 40.97(9)
C13 Fe1 C9 162.29(16)
C17 Fe1 C9 125.84(13)
C14 Fe1 C9 156.06(15)
C16 Fe1 C9 108.68(11)
C11 Fe1 C9 68.90(10)
C8 Fe1 C9 40.91(10)
C12 Fe1 C9 68.84(10)
C13 Fe1 C10 124.07(14)
C17 Fe1 C10 106.50(11)
C14 Fe1 C10 161.66(16)
C16 Fe1 C10 119.86(11)
C11 Fe1 C10 40.69(10)
C8 Fe1 C10 68.96(10)
C12 Fe1 C10 68.71(10)
C9 Fe1 C10 41.08(9)
C13 Fe1 C15 68.19(14)
C17 Fe1 C15 67.84(12)
C14 Fe1 C15 40.66(16)
C16 Fe1 C15 40.35(13)
C11 Fe1 C15 163.51(14)
C8 Fe1 C15 109.54(11)
C12 Fe1 C15 127.28(12)
C9 Fe1 C15 121.50(12)
C10 Fe1 C15 155.40(14)
C5 N1 N2 106.9(2)
C3 N2 N1 107.1(2)
N2 C3 N4 110.3(2)
N2 C3 H3 124.9
N4 C3 H3 124.9
C5 N4 C3 105.3(2)
C5 N4 N6 125.3(2)
C3 N4 N6 129.4(2)
N1 C5 N4 110.5(2)
N1 C5 H5 124.8
N4 C5 H5 124.8
N4 N6 C7 110.6(2)
N4 N6 H6 124.7
C7 N6 H6 124.7
N6 C7 C8 110.7(2)
N6 C7 H7B 109.5
C8 C7 H7B 109.5
N6 C7 H7A 109.5
C8 C7 H7A 109.5
H7B C7 H7A 108.1
C9 C8 C12 107.8(2)
C9 C8 C7 123.9(2)
C12 C8 C7 128.1(2)
C9 C8 Fe1 69.60(13)
C12 C8 Fe1 69.50(14)
C7 C8 Fe1 130.03(17)
C8 C9 C10 107.9(2)
C8 C9 Fe1 69.49(13)
C10 C9 Fe1 69.52(13)
C8 C9 H9 126.1
C10 C9 H9 126.1
Fe1 C9 H9 126.5
C11 C10 C9 108.1(2)
C11 C10 Fe1 69.53(13)
C9 C10 Fe1 69.40(13)
C11 C10 H10 126.0
C9 C10 H10 126.0
Fe1 C10 H10 126.7
C10 C11 C12 108.1(2)
C10 C11 Fe1 69.79(14)
C12 C11 Fe1 69.52(14)
C10 C11 H11 126.0
C12 C11 H11 126.0
Fe1 C11 H11 126.3
C11 C12 C8 108.1(2)
C11 C12 Fe1 69.54(14)
C8 C12 Fe1 69.54(13)
C11 C12 H12 125.9
C8 C12 H12 125.9
Fe1 C12 H12 126.6
C17 C13 C14 108.3(3)
C17 C13 Fe1 70.29(17)
C14 C13 Fe1 70.28(17)
C17 C13 H13 125.8
C14 C13 H13 125.8
Fe1 C13 H13 125.2
C13 C14 C15 107.7(3)
C13 C14 Fe1 69.10(17)
C15 C14 Fe1 70.30(16)
C13 C14 H14 126.2
C15 C14 H14 126.2
Fe1 C14 H14 126.0
C16 C15 C14 107.6(3)
C16 C15 Fe1 69.36(15)
C14 C15 Fe1 69.05(17)
C16 C15 H15 126.2
C14 C15 H15 126.2
Fe1 C15 H15 127.0
C17 C16 C15 108.2(3)
C17 C16 Fe1 69.67(15)
C15 C16 Fe1 70.29(16)
C17 C16 H16 125.9
C15 C16 H16 125.9
Fe1 C16 H16 125.7
C16 C17 C13 108.1(3)
C16 C17 Fe1 70.04(16)
C13 C17 Fe1 69.14(17)
C16 C17 H17 125.9
C13 C17 H17 125.9
Fe1 C17 H17 126.5

loop_
_geom_bond_atom_site_label_1
_geom_bond_atom_site_label_2
_geom_bond_distance
Fe1 C13 2.018(3)
Fe1 C17 2.033(3)
Fe1 C14 2.033(3)
Fe1 C16 2.038(3)
Fe1 C11 2.039(2)
Fe1 C8 2.039(2)
Fe1 C12 2.039(2)
Fe1 C9 2.041(2)
Fe1 C10 2.042(2)
Fe1 C15 2.050(3)
N1 C5 1.314(3)
N1 N2 1.389(3)
N2 C3 1.306(4)
C3 N4 1.361(3)
C3 H3 0.9500
N4 C5 1.349(3)
N4 N6 1.407(3)
C5 H5 0.9500
N6 C7 1.470(3)
N6 H6 0.8800
C7 C8 1.500(3)
C7 H7B 0.9900
C7 H7A 0.9900
C8 C9 1.426(3)
C8 C12 1.427(3)
C9 C10 1.433(3)
C9 H9 0.9500
C10 C11 1.419(4)
C10 H10 0.9500
C11 C12 1.426(3)
C11 H11 0.9500
C12 H12 0.9500
C13 C17 1.405(5)
C13 C14 1.406(6)
C13 H13 0.9500
C14 C15 1.419(6)
C14 H14 0.9500
C15 C16 1.410(4)
C15 H15 0.9500
C16 C17 1.402(4)
C16 H16 0.9500
C17 H17 0.9500
